data_9011049
loop_
_publ_author_name
'Krogh-Moe J'

_publ_section_title
;
 The crystal structure of lithium diborate, Li2O*2B2O3
;
_journal_name_full 'Acta Crystallographica'
_journal_page_first 190
_journal_page_last 193
_journal_paper_doi 10.1107/S0365110X6200050X
_journal_volume 15
_journal_year 1962
_chemical_compound_source Synthetic
_chemical_formula_sum 'B4 Li2 O7'
_chemical_name_mineral Diomignite
_space_group_IT_number 110
_symmetry_space_group_name_Hall 'I 4bw -2c'
_symmetry_space_group_name_H-M 'I 41 c d'
_cell_angle_alpha 90
_cell_angle_beta 90
_cell_angle_gamma 90
_cell_formula_units_Z 8
_cell_length_a 9.47
_cell_length_b 9.47
_cell_length_c 10.26
_cell_volume 920.126
_database_code_amcsd 0009268
_exptl_crystal_density_diffrn 2.442
_cod_original_formula_sum 'Li2 B4 O7'
_cod_database_code 9011049

loop_
_space_group_symop_operation_xyz
x,y,z
1/2+x,1/2+y,1/2+z
-y,1/2-x,3/4+z
1/2-y,-x,1/4+z
-y,1/2+x,1/4+z
1/2-y,+x,3/4+z
1/2+x,1/2-y,z
+x,-y,1/2+z
1/2-x,1/2-y,1/2+z
-x,-y,+z
1/2+y,x,1/4+z
+y,1/2+x,3/4+z
1/2+y,-x,3/4+z
+y,1/2-x,1/4+z
-x,y,1/2+z
1/2-x,1/2+y,+z

loop_
_atom_site_label
_atom_site_fract_x
_atom_site_fract_y
_atom_site_fract_z
_atom_site_U_iso_or_equiv
_atom_site_type_symbol
_atom_site_attached_hydrogens
Li 0.15800 0.15800 0.86000 0.00760 Li 0
BI 0.08100 0.16900 0.19400 0.00760 B 0
BII 0.11500 -0.05400 0.08300 0.00760 B 0
OI 0.13500 0.28300 0.26000 0.00760 O 0
OII 0.17900 0.06700 0.15000 0.00760 O 0
OIII -0.06000 0.15700 0.17100 0.00760 O 0
OIV 0.00000 0.00000 0.00000 0.00760 O 0

loop_
_cod_changelog_entry_id
_cod_changelog_entry_author
_cod_changelog_entry_date
_cod_changelog_entry_text
1
;cod-tools version 3.8.0
Id: cif_guess_AMCSD_atom_types 9581 2023-05-17 12:35:41Z saulius
;
2023-05-23T09:23:35+03:00
;Derived atom types and hydrogen counts
from atom names that follow the AMCSD naming convention
(Wat == water, O-H == hydroxyl).
;

loop_
_cod_related_entry_id
_cod_related_entry_database
_cod_related_entry_code
1 AMCSD 0009268
